data_4106101
loop_
_publ_author_name
'Peng Ren'
'Oleg Vechorkin'
'Kim von Allmen'
'Rosario Scopelliti'
'Xile Hu'

_publ_section_title
;
 A Structure-Activity Study of Ni-Catalyzed Alkyl-Alkyl Kumada Coupling.
 Improved Catalysts for Coupling of Secondary Alkyl Halides
;
_journal_name_full 'Journal of the American Chemical Society'
_journal_page_first 7084
_journal_page_last 7095
_journal_paper_doi 10.1021/ja200270k
_journal_volume 133
_journal_year 2011
_chemical_formula_moiety 'C21 H24 Cl N3 Ni'
_chemical_formula_sum 'C21 H24 Cl N3 Ni'
_chemical_formula_weight 412.59
_chemical_name_systematic
; 
 ? 
;
_space_group_IT_number 14
_symmetry_cell_setting monoclinic
_symmetry_space_group_name_Hall '-P 2yn'
_symmetry_space_group_name_H-M 'P 1 21/n 1'
_atom_sites_solution_hydrogens geom
_atom_sites_solution_primary direct
_atom_sites_solution_secondary difmap
_audit_creation_method SHELXL-97
_cell_angle_alpha 90.00
_cell_angle_beta 100.48(3)
_cell_angle_gamma 90.00
_cell_formula_units_Z 4
_cell_length_a 8.6520(17)
_cell_length_b 13.343(3)
_cell_length_c 17.759(4)
_cell_measurement_reflns_used 82
_cell_measurement_temperature 140(2)
_cell_measurement_theta_max 20
_cell_measurement_theta_min 3
_cell_volume 2016.0(8)
_computing_cell_refinement 'automar, marresearch, 2010'
_computing_data_collection 'marmux - Micro-beam system, marresearch, 2010'
_computing_data_reduction 'automar, marresearch, 2010'
_computing_molecular_graphics 'Bruker SHELXTL'
_computing_publication_material 'Bruker SHELXTL'
_computing_structure_refinement 'SHELXL-97 (Sheldrick, 1997)'
_computing_structure_solution 'SHELXS-97 (Sheldrick, 1990)'
_diffrn_ambient_temperature 140(2)
_diffrn_measured_fraction_theta_full 0.955
_diffrn_measured_fraction_theta_max 0.955
_diffrn_measurement_device_type marmux
_diffrn_measurement_method '\p scans'
_diffrn_radiation_monochromator graphite
_diffrn_radiation_source 'fine-focus sealed tube'
_diffrn_radiation_type MoK\a
_diffrn_radiation_wavelength 0.71073
_diffrn_reflns_av_R_equivalents 0.0417
_diffrn_reflns_av_sigmaI/netI 0.1587
_diffrn_reflns_limit_h_max 10
_diffrn_reflns_limit_h_min -10
_diffrn_reflns_limit_k_max 16
_diffrn_reflns_limit_k_min -16
_diffrn_reflns_limit_l_max 22
_diffrn_reflns_limit_l_min -22
_diffrn_reflns_number 6939
_diffrn_reflns_theta_full 26.37
_diffrn_reflns_theta_max 26.37
_diffrn_reflns_theta_min 3.05
_exptl_absorpt_coefficient_mu 1.104
_exptl_absorpt_correction_type none
_exptl_crystal_colour orange
_exptl_crystal_density_diffrn 1.359
_exptl_crystal_description prismatic
_exptl_crystal_F_000 864
_exptl_crystal_size_max 0.34
_exptl_crystal_size_mid 0.26
_exptl_crystal_size_min 0.17
_refine_diff_density_max 0.552
_refine_diff_density_min -0.752
_refine_diff_density_rms 0.078
_refine_ls_extinction_coef 0.023(6)
_refine_ls_extinction_expression Fc^*^=kFc[1+0.001xFc^2^\l^3^/sin(2\q)]^-1/4^
_refine_ls_extinction_method SHELXL
_refine_ls_goodness_of_fit_ref 1.143
_refine_ls_hydrogen_treatment constr
_refine_ls_matrix_type full
_refine_ls_number_parameters 236
_refine_ls_number_reflns 3943
_refine_ls_number_restraints 0
_refine_ls_restrained_S_all 1.143
_refine_ls_R_factor_all 0.0924
_refine_ls_R_factor_gt 0.0735
_refine_ls_shift/su_max 0.000
_refine_ls_shift/su_mean 0.000
_refine_ls_structure_factor_coef Fsqd
_refine_ls_weighting_details 'calc w=1/[\s^2^(Fo^2^)+(0.0562P)^2^+2.7332P] where P=(Fo^2^+2Fc^2^)/3'
_refine_ls_weighting_scheme calc
_refine_ls_wR_factor_gt 0.1793
_refine_ls_wR_factor_ref 0.1913
_reflns_number_gt 2995
_reflns_number_total 3943
_reflns_threshold_expression >2sigma(I)
_cod_data_source_file ja200270k_si_012.cif
_cod_data_source_block rp400172
_cod_original_cell_volume 2016.0(7)
_cod_original_sg_symbol_H-M 'P 21/n'
_cod_database_code 4106101

loop_
_symmetry_equiv_pos_as_xyz
'x, y, z'
'-x+1/2, y+1/2, -z+1/2'
'-x, -y, -z'
'x-1/2, -y-1/2, z-1/2'

loop_
_atom_site_label
_atom_site_type_symbol
_atom_site_fract_x
_atom_site_fract_y
_atom_site_fract_z
_atom_site_U_iso_or_equiv
_atom_site_adp_type
_atom_site_occupancy
_atom_site_symmetry_multiplicity
_atom_site_calc_flag
_atom_site_refinement_flags
Ni1 Ni 0.54459(7) 0.33039(5) 0.18215(3) 0.0515(3) Uani 1 1 d .
Cl1 Cl 0.77224(15) 0.29511(10) 0.25566(9) 0.0677(4) Uani 1 1 d .
N1 N 0.5852(5) 0.4742(3) 0.1832(2) 0.0515(10) Uani 1 1 d .
N2 N 0.3524(5) 0.3599(3) 0.1181(2) 0.0535(10) Uani 1 1 d .
N3 N 0.4915(5) 0.1926(3) 0.1869(2) 0.0546(10) Uani 1 1 d .
C1 C 0.4514(5) 0.5247(4) 0.1337(3) 0.0513(11) Uani 1 1 d .
C2 C 0.4432(6) 0.6270(4) 0.1241(3) 0.0526(11) Uani 1 1 d .
H2 H 0.5243 0.6691 0.1501 0.063 Uiso 1 1 calc R
C3 C 0.3146(6) 0.6677(4) 0.0758(3) 0.0571(12) Uani 1 1 d .
H3 H 0.3073 0.7381 0.0683 0.069 Uiso 1 1 calc R
C4 C 0.1966(6) 0.6058(4) 0.0386(3) 0.0585(13) Uani 1 1 d .
H4 H 0.1089 0.6340 0.0054 0.070 Uiso 1 1 calc R
C5 C 0.2057(6) 0.5025(4) 0.0494(3) 0.0563(12) Uani 1 1 d .
H5 H 0.1238 0.4608 0.0237 0.068 Uiso 1 1 calc R
C6 C 0.3351(5) 0.4594(4) 0.0980(3) 0.0512(11) Uani 1 1 d .
C7 C 0.2515(6) 0.2890(4) 0.0733(3) 0.0534(12) Uani 1 1 d .
C8 C 0.2591(6) 0.2726(4) -0.0036(3) 0.0634(13) Uani 1 1 d .
H8 H 0.3304 0.3107 -0.0269 0.076 Uiso 1 1 calc R
C9 C 0.1642(8) 0.2019(5) -0.0465(3) 0.0764(17) Uani 1 1 d .
H9 H 0.1692 0.1925 -0.0990 0.092 Uiso 1 1 calc R
C10 C 0.0622(8) 0.1449(4) -0.0126(4) 0.0779(18) Uani 1 1 d .
H10 H 0.0001 0.0944 -0.0412 0.093 Uiso 1 1 calc R
C11 C 0.0508(7) 0.1616(4) 0.0631(3) 0.0679(15) Uani 1 1 d .
H11 H -0.0212 0.1235 0.0859 0.081 Uiso 1 1 calc R
C12 C 0.1441(6) 0.2341(4) 0.1059(3) 0.0602(13) Uani 1 1 d .
H12 H 0.1343 0.2460 0.1576 0.072 Uiso 1 1 calc R
C13 C 0.6025(6) 0.5140(4) 0.2632(3) 0.0611(13) Uani 1 1 d .
H13A H 0.6258 0.5859 0.2633 0.092 Uiso 1 1 calc R
H13B H 0.6885 0.4789 0.2964 0.092 Uiso 1 1 calc R
H13C H 0.5044 0.5033 0.2824 0.092 Uiso 1 1 calc R
C14 C 0.7333(6) 0.4978(4) 0.1528(3) 0.0634(14) Uani 1 1 d .
H14A H 0.7199 0.4775 0.0989 0.095 Uiso 1 1 calc R
H14B H 0.8219 0.4611 0.1826 0.095 Uiso 1 1 calc R
H14C H 0.7542 0.5699 0.1570 0.095 Uiso 1 1 calc R
C15 C 0.5153(6) 0.1226(4) 0.1363(3) 0.0595(13) Uani 1 1 d .
C16 C 0.4607(6) 0.0233(4) 0.1420(3) 0.0601(13) Uani 1 1 d .
H16 H 0.4784 -0.0260 0.1059 0.072 Uiso 1 1 calc R
C17 C 0.3812(6) -0.0015(4) 0.2006(3) 0.0591(12) Uani 1 1 d .
C18 C 0.3615(6) 0.0710(4) 0.2533(3) 0.0581(12) Uani 1 1 d .
H18 H 0.3093 0.0555 0.2945 0.070 Uiso 1 1 calc R
C19 C 0.4180(6) 0.1657(4) 0.2456(3) 0.0572(12) Uani 1 1 d .
H19 H 0.4054 0.2147 0.2828 0.069 Uiso 1 1 calc R
C20 C 0.6057(7) 0.1515(5) 0.0775(3) 0.0766(16) Uani 1 1 d .
H20A H 0.5480 0.2029 0.0443 0.115 Uiso 1 1 calc R
H20B H 0.6215 0.0926 0.0467 0.115 Uiso 1 1 calc R
H20C H 0.7080 0.1782 0.1021 0.115 Uiso 1 1 calc R
C21 C 0.3178(7) -0.1073(4) 0.2052(4) 0.0729(15) Uani 1 1 d .
H21A H 0.2427 -0.1223 0.1583 0.109 Uiso 1 1 calc R
H21B H 0.2649 -0.1124 0.2494 0.109 Uiso 1 1 calc R
H21C H 0.4050 -0.1552 0.2110 0.109 Uiso 1 1 calc R

loop_
_atom_site_aniso_label
_atom_site_aniso_U_11
_atom_site_aniso_U_22
_atom_site_aniso_U_33
_atom_site_aniso_U_23
_atom_site_aniso_U_13
_atom_site_aniso_U_12
Ni1 0.0433(4) 0.0497(4) 0.0563(4) 0.0047(3) -0.0048(3) -0.0022(3)
Cl1 0.0498(7) 0.0586(8) 0.0839(9) 0.0101(6) -0.0162(6) 0.0000(6)
N1 0.043(2) 0.053(2) 0.053(2) 0.0036(16) -0.0050(17) -0.0033(17)
N2 0.044(2) 0.049(2) 0.061(2) 0.0042(17) -0.0065(18) -0.0063(17)
N3 0.049(2) 0.053(2) 0.056(2) -0.0013(17) -0.0084(18) 0.0027(18)
C1 0.043(2) 0.055(3) 0.053(3) 0.003(2) -0.001(2) -0.003(2)
C2 0.050(3) 0.047(3) 0.057(3) 0.003(2) 0.000(2) -0.004(2)
C3 0.056(3) 0.051(3) 0.061(3) 0.004(2) 0.002(2) 0.000(2)
C4 0.055(3) 0.052(3) 0.063(3) 0.003(2) -0.005(2) 0.007(2)
C5 0.050(3) 0.057(3) 0.057(3) 0.000(2) -0.006(2) -0.006(2)
C6 0.044(2) 0.055(3) 0.052(3) 0.001(2) -0.001(2) 0.002(2)
C7 0.044(2) 0.049(3) 0.061(3) 0.006(2) -0.007(2) -0.002(2)
C8 0.060(3) 0.066(3) 0.059(3) 0.001(2) -0.003(2) 0.001(3)
C9 0.083(4) 0.072(4) 0.066(3) -0.005(3) -0.009(3) 0.007(3)
C10 0.076(4) 0.061(4) 0.083(4) -0.004(3) -0.022(3) -0.005(3)
C11 0.053(3) 0.064(3) 0.079(4) 0.011(3) -0.010(3) -0.013(2)
C12 0.051(3) 0.059(3) 0.064(3) 0.006(2) -0.007(2) -0.006(2)
C13 0.063(3) 0.060(3) 0.054(3) -0.002(2) -0.007(2) -0.004(2)
C14 0.043(3) 0.066(3) 0.078(3) 0.017(3) 0.002(2) 0.002(2)
C15 0.049(3) 0.069(3) 0.058(3) 0.002(2) 0.001(2) 0.003(2)
C16 0.048(3) 0.061(3) 0.066(3) -0.002(2) -0.004(2) 0.005(2)
C17 0.053(3) 0.053(3) 0.067(3) 0.004(2) -0.002(2) 0.005(2)
C18 0.048(3) 0.058(3) 0.065(3) 0.003(2) 0.003(2) 0.001(2)
C19 0.052(3) 0.058(3) 0.057(3) 0.006(2) -0.001(2) -0.004(2)
C20 0.074(4) 0.079(4) 0.076(4) 0.007(3) 0.011(3) 0.005(3)
C21 0.062(3) 0.060(3) 0.093(4) 0.001(3) 0.004(3) -0.008(3)

loop_
_atom_type_symbol
_atom_type_description
_atom_type_scat_dispersion_real
_atom_type_scat_dispersion_imag
_atom_type_scat_source
C C 0.0033 0.0016 'International Tables Vol C Tables 4.2.6.8 and 6.1.1.4'
H H 0.0000 0.0000 'International Tables Vol C Tables 4.2.6.8 and 6.1.1.4'
N N 0.0061 0.0033 'International Tables Vol C Tables 4.2.6.8 and 6.1.1.4'
Cl Cl 0.1484 0.1585 'International Tables Vol C Tables 4.2.6.8 and 6.1.1.4'
Ni Ni 0.3393 1.1124 'International Tables Vol C Tables 4.2.6.8 and 6.1.1.4'

loop_
_geom_angle_atom_site_label_1
_geom_angle_atom_site_label_2
_geom_angle_atom_site_label_3
_geom_angle
N2 Ni1 N3 92.01(17)
N2 Ni1 N1 86.42(16)
N3 Ni1 N1 174.82(19)
N2 Ni1 Cl1 179.00(14)
N3 Ni1 Cl1 87.96(12)
N1 Ni1 Cl1 93.70(11)
C1 N1 C13 109.4(4)
C1 N1 C14 108.4(4)
C13 N1 C14 108.7(4)
C1 N1 Ni1 108.8(3)
C13 N1 Ni1 110.1(3)
C14 N1 Ni1 111.4(3)
C6 N2 C7 117.9(4)
C6 N2 Ni1 113.7(3)
C7 N2 Ni1 125.7(3)
C15 N3 C19 118.6(5)
C15 N3 Ni1 125.3(4)
C19 N3 Ni1 116.0(3)
C2 C1 C6 123.2(4)
C2 C1 N1 122.8(4)
C6 C1 N1 114.0(4)
C1 C2 C3 118.9(4)
C1 C2 H2 120.6
C3 C2 H2 120.6
C4 C3 C2 120.1(5)
C4 C3 H3 119.9
C2 C3 H3 119.9
C3 C4 C5 120.4(5)
C3 C4 H4 119.8
C5 C4 H4 119.8
C4 C5 C6 120.6(4)
C4 C5 H5 119.7
C6 C5 H5 119.7
N2 C6 C1 116.7(4)
N2 C6 C5 126.2(4)
C1 C6 C5 116.8(4)
C12 C7 C8 118.7(5)
C12 C7 N2 120.3(5)
C8 C7 N2 121.1(5)
C9 C8 C7 121.0(6)
C9 C8 H8 119.5
C7 C8 H8 119.5
C10 C9 C8 119.8(6)
C10 C9 H9 120.1
C8 C9 H9 120.1
C11 C10 C9 119.9(5)
C11 C10 H10 120.0
C9 C10 H10 120.0
C10 C11 C12 120.4(5)
C10 C11 H11 119.8
C12 C11 H11 119.8
C7 C12 C11 120.2(5)
C7 C12 H12 119.9
C11 C12 H12 119.9
N1 C13 H13A 109.5
N1 C13 H13B 109.5
H13A C13 H13B 109.5
N1 C13 H13C 109.5
H13A C13 H13C 109.5
H13B C13 H13C 109.5
N1 C14 H14A 109.5
N1 C14 H14B 109.5
H14A C14 H14B 109.5
N1 C14 H14C 109.5
H14A C14 H14C 109.5
H14B C14 H14C 109.5
N3 C15 C16 120.8(5)
N3 C15 C20 117.5(5)
C16 C15 C20 121.6(5)
C17 C16 C15 119.5(5)
C17 C16 H16 120.2
C15 C16 H16 120.2
C18 C17 C16 118.8(5)
C18 C17 C21 121.6(5)
C16 C17 C21 119.6(5)
C19 C18 C17 119.3(5)
C19 C18 H18 120.3
C17 C18 H18 120.3
N3 C19 C18 122.9(5)
N3 C19 H19 118.6
C18 C19 H19 118.6
C15 C20 H20A 109.5
C15 C20 H20B 109.5
H20A C20 H20B 109.5
C15 C20 H20C 109.5
H20A C20 H20C 109.5
H20B C20 H20C 109.5
C17 C21 H21A 109.5
C17 C21 H21B 109.5
H21A C21 H21B 109.5
C17 C21 H21C 109.5
H21A C21 H21C 109.5
H21B C21 H21C 109.5

loop_
_geom_bond_atom_site_label_1
_geom_bond_atom_site_label_2
_geom_bond_distance
Ni1 N2 1.877(4)
Ni1 N3 1.900(4)
Ni1 N1 1.950(4)
Ni1 Cl1 2.2069(14)
N1 C1 1.482(6)
N1 C13 1.500(6)
N1 C14 1.512(6)
N2 C6 1.376(6)
N2 C7 1.427(6)
N3 C15 1.338(7)
N3 C19 1.365(7)
C1 C2 1.377(6)
C1 C6 1.393(6)
C2 C3 1.385(6)
C2 H2 0.9500
C3 C4 1.384(7)
C3 H3 0.9500
C4 C5 1.392(7)
C4 H4 0.9500
C5 C6 1.407(6)
C5 H5 0.9500
C7 C12 1.390(7)
C7 C8 1.397(7)
C8 C9 1.384(7)
C8 H8 0.9500
C9 C10 1.383(9)
C9 H9 0.9500
C10 C11 1.382(9)
C10 H10 0.9500
C11 C12 1.394(7)
C11 H11 0.9500
C12 H12 0.9500
C13 H13A 0.9800
C13 H13B 0.9800
C13 H13C 0.9800
C14 H14A 0.9800
C14 H14B 0.9800
C14 H14C 0.9800
C15 C16 1.416(7)
C15 C20 1.467(8)
C16 C17 1.388(8)
C16 H16 0.9500
C17 C18 1.378(7)
C17 C21 1.522(7)
C18 C19 1.370(7)
C18 H18 0.9500
C19 H19 0.9500
C20 H20A 0.9800
C20 H20B 0.9800
C20 H20C 0.9800
C21 H21A 0.9800
C21 H21B 0.9800
C21 H21C 0.9800

loop_
_geom_torsion_atom_site_label_1
_geom_torsion_atom_site_label_2
_geom_torsion_atom_site_label_3
_geom_torsion_atom_site_label_4
_geom_torsion
N2 Ni1 N1 C1 -1.5(3)
Cl1 Ni1 N1 C1 177.5(3)
N2 Ni1 N1 C13 118.4(3)
Cl1 Ni1 N1 C13 -62.5(3)
N2 Ni1 N1 C14 -120.9(3)
Cl1 Ni1 N1 C14 58.1(3)
N3 Ni1 N2 C6 179.6(4)
N1 Ni1 N2 C6 4.5(4)
N3 Ni1 N2 C7 -19.5(4)
N1 Ni1 N2 C7 165.4(4)
N2 Ni1 N3 C15 86.3(4)
Cl1 Ni1 N3 C15 -92.7(4)
N2 Ni1 N3 C19 -91.2(4)
Cl1 Ni1 N3 C19 89.8(3)
C13 N1 C1 C2 58.0(6)
C14 N1 C1 C2 -60.4(6)
Ni1 N1 C1 C2 178.4(4)
C13 N1 C1 C6 -122.1(5)
C14 N1 C1 C6 119.6(5)
Ni1 N1 C1 C6 -1.7(5)
C6 C1 C2 C3 -0.9(8)
N1 C1 C2 C3 179.0(5)
C1 C2 C3 C4 0.3(8)
C2 C3 C4 C5 0.3(8)
C3 C4 C5 C6 -0.3(8)
C7 N2 C6 C1 -169.3(5)
Ni1 N2 C6 C1 -6.8(6)
C7 N2 C6 C5 15.8(8)
Ni1 N2 C6 C5 178.3(4)
C2 C1 C6 N2 -174.5(5)
N1 C1 C6 N2 5.5(7)
C2 C1 C6 C5 0.8(8)
N1 C1 C6 C5 -179.1(4)
C4 C5 C6 N2 174.7(5)
C4 C5 C6 C1 -0.2(8)
C6 N2 C7 C12 -115.7(5)
Ni1 N2 C7 C12 84.1(6)
C6 N2 C7 C8 64.8(6)
Ni1 N2 C7 C8 -95.4(5)
C12 C7 C8 C9 -1.3(8)
N2 C7 C8 C9 178.2(5)
C7 C8 C9 C10 -1.2(9)
C8 C9 C10 C11 2.6(9)
C9 C10 C11 C12 -1.5(9)
C8 C7 C12 C11 2.5(7)
N2 C7 C12 C11 -177.1(5)
C10 C11 C12 C7 -1.1(8)
C19 N3 C15 C16 2.2(7)
Ni1 N3 C15 C16 -175.2(3)
C19 N3 C15 C20 -175.2(4)
Ni1 N3 C15 C20 7.4(6)
N3 C15 C16 C17 0.1(7)
C20 C15 C16 C17 177.4(5)
C15 C16 C17 C18 -1.8(7)
C15 C16 C17 C21 178.0(4)
C16 C17 C18 C19 1.2(7)
C21 C17 C18 C19 -178.6(4)
C15 N3 C19 C18 -2.9(7)
Ni1 N3 C19 C18 174.8(4)
C17 C18 C19 N3 1.1(7)
